data_7044470
loop_
_publ_author_name
'Jin, Guo-Xin'
'Cui, Peng-Fei'
'Lin, Yue-Jian'

_publ_section_title
;
 Synthesis and Reactivity of 16-electron Half-Sandwich Iridium Complexes
 Bearing a Carboranylthioamide Ligand
;
_journal_name_full 'Dalton Trans.'
_journal_paper_doi 10.1039/C7DT03529B
_journal_year 2017
_chemical_formula_sum 'C20 H32 B10 Cl2 Ir N S'
_chemical_formula_weight 689.72
_space_group_crystal_system triclinic
_space_group_IT_number 2
_space_group_name_Hall '-P 1'
_space_group_name_H-M_alt 'P -1'
_symmetry_space_group_name_Hall '-P 1'
_symmetry_space_group_name_H-M 'P -1'
_atom_sites_solution_hydrogens geom
_audit_creation_method SHELXL-2014/7
_audit_update_record
;
2017-09-03 deposited with the CCDC.
2017-10-16 downloaded from the CCDC.
;
_cell_angle_alpha 80.594(9)
_cell_angle_beta 67.786(7)
_cell_angle_gamma 87.367(8)
_cell_formula_units_Z 2
_cell_length_a 9.883(5)
_cell_length_b 12.408(6)
_cell_length_c 12.678(6)
_cell_measurement_reflns_used 1222
_cell_measurement_temperature 296(2)
_cell_measurement_theta_max 19.46
_cell_measurement_theta_min 2.60
_cell_volume 1419.7(12)
_computing_cell_refinement 'Bruker SAINT'
_computing_data_collection 'Bruker APEX2'
_computing_data_reduction 'Bruker SAINT'
_computing_molecular_graphics 'Bruker SHELXTL'
_computing_publication_material 'Bruker SHELXTL'
_computing_structure_refinement 'SHELXL-2014/7 (Sheldrick, 2014)'
_computing_structure_solution 'SHELXS-97 (Sheldrick, 2008)'
_diffrn_ambient_temperature 296(2)
_diffrn_measured_fraction_theta_full 0.983
_diffrn_measured_fraction_theta_max 0.983
_diffrn_measurement_device_type 'Bruker APEX-II CCD'
_diffrn_measurement_method '\f and \w scans'
_diffrn_radiation_type MoK\a
_diffrn_radiation_wavelength 0.71073
_diffrn_reflns_av_R_equivalents 0.0619
_diffrn_reflns_av_unetI/netI 0.1362
_diffrn_reflns_Laue_measured_fraction_full 0.983
_diffrn_reflns_Laue_measured_fraction_max 0.983
_diffrn_reflns_limit_h_max 11
_diffrn_reflns_limit_h_min -12
_diffrn_reflns_limit_k_max 14
_diffrn_reflns_limit_k_min -15
_diffrn_reflns_limit_l_max 14
_diffrn_reflns_limit_l_min -15
_diffrn_reflns_number 9338
_diffrn_reflns_point_group_measured_fraction_full 0.983
_diffrn_reflns_point_group_measured_fraction_max 0.983
_diffrn_reflns_theta_full 25.242
_diffrn_reflns_theta_max 25.998
_diffrn_reflns_theta_min 1.757
_exptl_absorpt_coefficient_mu 4.976
_exptl_absorpt_correction_T_max 0.491
_exptl_absorpt_correction_T_min 0.371
_exptl_absorpt_correction_type multi-scan
_exptl_absorpt_process_details sadabs
_exptl_crystal_colour green
_exptl_crystal_density_diffrn 1.613
_exptl_crystal_description block
_exptl_crystal_F_000 672
_exptl_crystal_size_max 0.120
_exptl_crystal_size_mid 0.110
_exptl_crystal_size_min 0.100
_refine_diff_density_max 1.041
_refine_diff_density_min -0.813
_refine_diff_density_rms 0.180
_refine_ls_extinction_method none
_refine_ls_goodness_of_fit_ref 1.004
_refine_ls_hydrogen_treatment constr
_refine_ls_matrix_type full
_refine_ls_number_parameters 320
_refine_ls_number_reflns 5489
_refine_ls_number_restraints 54
_refine_ls_restrained_S_all 1.001
_refine_ls_R_factor_all 0.1164
_refine_ls_R_factor_gt 0.0573
_refine_ls_shift/su_max 0.004
_refine_ls_shift/su_mean 0.000
_refine_ls_structure_factor_coef Fsqd
_refine_ls_weighting_details 'w=1/[\s^2^(Fo^2^)+(0.0603P)^2^] where P=(Fo^2^+2Fc^2^)/3'
_refine_ls_weighting_scheme calc
_refine_ls_wR_factor_gt 0.1115
_refine_ls_wR_factor_ref 0.1459
_reflns_Friedel_coverage 0.000
_reflns_number_gt 3387
_reflns_number_total 5489
_reflns_threshold_expression 'I > 2\s(I)'
_cod_data_source_file c7dt03529b2.cif
_cod_data_source_block 2
_cod_original_cell_volume 1419.8(11)
_cod_database_code 7044470
_shelx_shelxl_version_number 2014/7
_shelx_space_group_comment
; 
The symmetry employed for this shelxl refinement is uniquely defined 
by the following loop, which should always be used as a source of 
symmetry information in preference to the above space-group names. 
They are only intended as comments. 
;
_shelx_estimated_absorpt_t_min 0.587
_shelx_estimated_absorpt_t_max 0.636

loop_
_space_group_symop_operation_xyz
'x, y, z'
'-x, -y, -z'

loop_
_atom_site_label
_atom_site_type_symbol
_atom_site_fract_x
_atom_site_fract_y
_atom_site_fract_z
_atom_site_U_iso_or_equiv
_atom_site_adp_type
_atom_site_occupancy
_atom_site_site_symmetry_order
_atom_site_calc_flag
_atom_site_refinement_flags_posn
_atom_site_refinement_flags_adp
Ir1 Ir 0.10387(5) 0.71790(4) 0.76123(4) 0.04402(18) Uani 1 1 d . .
S1 S 0.2609(3) 0.5796(2) 0.7492(3) 0.0543(8) Uani 1 1 d . .
N1 N 0.5300(10) 0.5794(7) 0.7614(8) 0.045(2) Uani 1 1 d . .
C1 C 0.4091(11) 0.7484(7) 0.7814(10) 0.041(3) Uani 1 1 d . .
C2 C 0.2540(12) 0.8136(9) 0.7830(9) 0.042(3) Uani 1 1 d . .
B3 B 0.2817(15) 0.7793(10) 0.9096(11) 0.044(3) Uani 1 1 d . .
H3 H 0.2129 0.7189 0.9815 0.053 Uiso 1 1 calc R U
B4 B 0.4717(15) 0.7920(12) 0.8764(13) 0.058(4) Uani 1 1 d . .
H4 H 0.5249 0.7395 0.9275 0.070 Uiso 1 1 calc R U
B5 B 0.5617(14) 0.8347(11) 0.7212(12) 0.046(3) Uani 1 1 d . .
H5 H 0.6735 0.8101 0.6726 0.056 Uiso 1 1 calc R U
B6 B 0.4223(13) 0.8452(10) 0.6631(11) 0.040(3) Uani 1 1 d . .
H6 H 0.4433 0.8263 0.5766 0.048 Uiso 1 1 calc R U
B7 B 0.3040(16) 0.9472(12) 0.7194(13) 0.058(4) Uani 1 1 d . U
H7 H 0.2481 0.9958 0.6678 0.070 Uiso 1 1 calc R U
B8 B 0.2199(13) 0.9099(9) 0.8689(11) 0.042(3) Uani 1 1 d . U
H8 H 0.1084 0.9357 0.9165 0.051 Uiso 1 1 calc R U
B9 B 0.3562(17) 0.8996(12) 0.9282(13) 0.059(4) Uani 1 1 d . U
H9 H 0.3360 0.9189 1.0145 0.070 Uiso 1 1 calc R U
B10 B 0.5228(18) 0.9314(14) 0.8154(15) 0.072(5) Uani 1 1 d . U
H10 H 0.6117 0.9706 0.8283 0.086 Uiso 1 1 calc R U
B11 B 0.4936(16) 0.9641(10) 0.6842(13) 0.055(4) Uani 1 1 d . U
H11 H 0.5619 1.0243 0.6119 0.066 Uiso 1 1 calc R U
B12 B 0.3650(14) 1.0045(11) 0.8124(13) 0.053(4) Uani 1 1 d . U
H12 H 0.3491 1.0910 0.8230 0.063 Uiso 1 1 calc R U
C3 C 0.4175(12) 0.6337(8) 0.7648(9) 0.043(3) Uani 1 1 d . .
C4 C 0.5469(11) 0.4726(10) 0.7374(11) 0.048(3) Uani 1 1 d . .
C5 C 0.5543(13) 0.3883(10) 0.8188(11) 0.061(3) Uani 1 1 d . .
H5A H 0.5416 0.4009 0.8922 0.073 Uiso 1 1 calc R U
C6 C 0.5802(14) 0.2864(10) 0.7921(14) 0.075(5) Uani 1 1 d . .
H6A H 0.5816 0.2294 0.8492 0.090 Uiso 1 1 calc R U
C7 C 0.6046(14) 0.2634(11) 0.6837(14) 0.072(4) Uani 1 1 d . .
H7A H 0.6212 0.1925 0.6674 0.086 Uiso 1 1 calc R U
C8 C 0.6035(16) 0.3484(10) 0.6015(13) 0.072(4) Uani 1 1 d . .
H8A H 0.6237 0.3362 0.5267 0.086 Uiso 1 1 calc R U
C9 C 0.5735(16) 0.4500(11) 0.6271(11) 0.068(4) Uani 1 1 d . .
H9A H 0.5704 0.5065 0.5700 0.081 Uiso 1 1 calc R U
C10 C -0.0677(13) 0.8340(10) 0.7513(14) 0.060(4) Uani 1 1 d . .
C11 C -0.0234(12) 0.7773(11) 0.6576(12) 0.059(3) Uani 1 1 d . .
C12 C -0.0575(12) 0.6622(9) 0.7003(12) 0.051(3) Uani 1 1 d . .
C13 C -0.1141(13) 0.6486(11) 0.8217(12) 0.062(3) Uani 1 1 d . .
C14 C -0.1199(12) 0.7589(13) 0.8504(13) 0.066(4) Uani 1 1 d . U
C15 C -0.0708(15) 0.9601(10) 0.7490(16) 0.095(5) Uani 1 1 d . U
H15A H -0.1491 0.9902 0.7268 0.142 Uiso 1 1 calc R U
H15B H 0.0204 0.9921 0.6944 0.142 Uiso 1 1 calc R U
H15C H -0.0856 0.9755 0.8243 0.142 Uiso 1 1 calc R U
C16 C 0.0431(18) 0.8372(12) 0.5364(14) 0.095(5) Uani 1 1 d . U
H16A H -0.0310 0.8781 0.5164 0.142 Uiso 1 1 calc R U
H16B H 0.0841 0.7857 0.4843 0.142 Uiso 1 1 calc R U
H16C H 0.1186 0.8863 0.5310 0.142 Uiso 1 1 calc R U
C17 C -0.0360(15) 0.5787(14) 0.6253(13) 0.088(5) Uani 1 1 d . .
H17A H 0.0047 0.6126 0.5459 0.131 Uiso 1 1 calc R U
H17B H 0.0297 0.5245 0.6402 0.131 Uiso 1 1 calc R U
H17C H -0.1283 0.5448 0.6407 0.131 Uiso 1 1 calc R U
C18 C -0.1744(17) 0.5471(12) 0.9027(15) 0.095(5) Uani 1 1 d . .
H18A H -0.1717 0.5528 0.9766 0.142 Uiso 1 1 calc R U
H18B H -0.1171 0.4863 0.8735 0.142 Uiso 1 1 calc R U
H18C H -0.2736 0.5363 0.9109 0.142 Uiso 1 1 calc R U
C19 C -0.1846(17) 0.7753(15) 0.9760(14) 0.103(6) Uani 1 1 d . .
H19A H -0.1466 0.8421 0.9838 0.154 Uiso 1 1 calc R U
H19B H -0.1589 0.7151 1.0226 0.154 Uiso 1 1 calc R U
H19C H -0.2890 0.7789 1.0010 0.154 Uiso 1 1 calc R U
C20 C 0.210(2) 0.2864(14) 0.6990(14) 0.112(7) Uani 1 1 d . .
H20A H 0.2332 0.3600 0.7040 0.135 Uiso 1 1 calc R U
H20B H 0.2653 0.2357 0.7333 0.135 Uiso 1 1 calc R U
Cl1 Cl 0.2535(6) 0.2728(6) 0.5625(4) 0.151(2) Uani 1 1 d . .
Cl2 Cl 0.0131(8) 0.2579(7) 0.7760(6) 0.196(3) Uani 1 1 d . .

loop_
_atom_site_aniso_label
_atom_site_aniso_U_11
_atom_site_aniso_U_22
_atom_site_aniso_U_33
_atom_site_aniso_U_23
_atom_site_aniso_U_13
_atom_site_aniso_U_12
Ir1 0.0335(2) 0.0459(3) 0.0549(3) -0.0132(2) -0.0170(2) 0.00038(17)
S1 0.0469(17) 0.0436(17) 0.079(2) -0.0188(16) -0.0278(17) 0.0012(14)
N1 0.054(6) 0.030(5) 0.065(6) -0.024(4) -0.033(5) 0.013(4)
C1 0.042(6) 0.013(5) 0.063(7) 0.009(5) -0.020(6) 0.007(4)
C2 0.045(6) 0.052(7) 0.040(6) -0.022(5) -0.024(5) 0.008(5)
B3 0.071(9) 0.032(7) 0.042(8) -0.015(6) -0.032(7) -0.001(6)
B4 0.050(8) 0.069(10) 0.074(11) -0.022(8) -0.039(8) 0.009(7)
B5 0.042(7) 0.054(8) 0.052(8) -0.016(7) -0.024(7) -0.009(6)
B6 0.041(7) 0.035(7) 0.041(7) -0.007(6) -0.011(6) -0.015(5)
B7 0.055(8) 0.059(9) 0.064(9) -0.027(7) -0.024(7) 0.027(7)
B8 0.040(7) 0.032(6) 0.055(8) -0.021(6) -0.014(6) 0.005(5)
B9 0.072(9) 0.058(8) 0.064(9) -0.031(7) -0.036(8) -0.010(7)
B10 0.061(9) 0.088(11) 0.089(11) -0.035(9) -0.045(8) 0.009(8)
B11 0.061(8) 0.030(7) 0.071(9) 0.002(6) -0.023(7) -0.014(6)
B12 0.048(7) 0.034(7) 0.074(9) -0.014(6) -0.017(7) -0.014(6)
C3 0.052(7) 0.033(6) 0.042(7) -0.001(5) -0.015(6) -0.001(5)
C4 0.030(6) 0.061(8) 0.063(8) -0.019(6) -0.022(6) -0.004(5)
C5 0.068(8) 0.042(7) 0.057(8) 0.000(6) -0.010(7) 0.008(6)
C6 0.062(9) 0.031(7) 0.095(12) 0.028(7) -0.003(8) -0.010(6)
C7 0.067(9) 0.043(8) 0.082(11) -0.016(8) 0.002(8) -0.013(6)
C8 0.092(11) 0.044(8) 0.075(10) -0.024(7) -0.020(8) 0.004(7)
C9 0.106(11) 0.059(9) 0.053(8) -0.011(7) -0.047(8) 0.012(8)
C10 0.039(7) 0.045(7) 0.102(12) -0.009(8) -0.034(8) -0.003(6)
C11 0.030(6) 0.073(9) 0.070(9) -0.001(8) -0.018(6) -0.004(6)
C12 0.048(7) 0.044(7) 0.077(10) -0.014(7) -0.040(7) -0.003(6)
C13 0.047(7) 0.074(10) 0.065(9) -0.012(7) -0.021(7) 0.005(7)
C14 0.026(6) 0.093(10) 0.081(9) -0.039(8) -0.011(6) 0.011(6)
C15 0.064(9) 0.047(8) 0.165(16) -0.004(9) -0.040(10) -0.002(7)
C16 0.101(12) 0.074(10) 0.109(13) 0.017(9) -0.052(10) 0.005(9)
C17 0.060(9) 0.140(15) 0.088(11) -0.051(11) -0.042(8) -0.003(9)
C18 0.083(11) 0.065(10) 0.123(14) 0.026(10) -0.039(10) -0.021(8)
C19 0.082(11) 0.143(16) 0.097(13) -0.075(12) -0.026(10) 0.010(11)
C20 0.174(19) 0.085(12) 0.095(13) -0.026(10) -0.069(14) 0.033(12)
Cl1 0.116(4) 0.249(7) 0.085(3) -0.039(4) -0.025(3) -0.033(4)
Cl2 0.161(6) 0.191(7) 0.160(6) -0.048(5) 0.037(5) -0.011(5)

loop_
_atom_type_symbol
_atom_type_description
_atom_type_scat_dispersion_real
_atom_type_scat_dispersion_imag
_atom_type_scat_source
C C 0.0033 0.0016 'International Tables Vol C Tables 4.2.6.8 and 6.1.1.4'
H H 0.0000 0.0000 'International Tables Vol C Tables 4.2.6.8 and 6.1.1.4'
B B 0.0013 0.0007 'International Tables Vol C Tables 4.2.6.8 and 6.1.1.4'
N N 0.0061 0.0033 'International Tables Vol C Tables 4.2.6.8 and 6.1.1.4'
S S 0.1246 0.1234 'International Tables Vol C Tables 4.2.6.8 and 6.1.1.4'
Ir Ir -1.4442 7.9887 'International Tables Vol C Tables 4.2.6.8 and 6.1.1.4'
Cl Cl 0.1484 0.1585 'International Tables Vol C Tables 4.2.6.8 and 6.1.1.4'

loop_
_geom_angle_atom_site_label_1
_geom_angle_atom_site_label_2
_geom_angle_atom_site_label_3
_geom_angle
C2 Ir1 C14 114.0(5)
C2 Ir1 C13 150.0(5)
C14 Ir1 C13 39.7(5)
C2 Ir1 C11 123.4(5)
C14 Ir1 C11 62.5(5)
C13 Ir1 C11 64.4(5)
C2 Ir1 C12 162.0(4)
C14 Ir1 C12 63.5(5)
C13 Ir1 C12 37.7(5)
C11 Ir1 C12 38.8(4)
C2 Ir1 C10 103.2(4)
C14 Ir1 C10 36.7(5)
C13 Ir1 C10 64.5(5)
C11 Ir1 C10 37.3(5)
C12 Ir1 C10 63.5(4)
C2 Ir1 S1 88.0(3)
C14 Ir1 S1 142.1(4)
C13 Ir1 S1 108.0(4)
C11 Ir1 S1 131.3(4)
C12 Ir1 S1 104.4(3)
C10 Ir1 S1 167.6(4)
C3 S1 Ir1 105.8(4)
C3 N1 C4 121.9(10)
C3 C1 C2 116.0(9)
C3 C1 B4 121.7(9)
C2 C1 B4 110.9(8)
C3 C1 B3 116.9(9)
C2 C1 B3 60.0(6)
B4 C1 B3 62.0(7)
C3 C1 B6 116.6(9)
C2 C1 B6 62.8(6)
B4 C1 B6 114.5(9)
B3 C1 B6 113.5(8)
C3 C1 B5 121.6(9)
C2 C1 B5 112.5(8)
B4 C1 B5 63.8(8)
B3 C1 B5 114.4(9)
B6 C1 B5 61.9(7)
B8 C2 C1 108.8(8)
B8 C2 B3 62.9(7)
C1 C2 B3 60.9(7)
B8 C2 B7 61.7(7)
C1 C2 B7 106.6(8)
B3 C2 B7 112.8(9)
B8 C2 B6 109.6(8)
C1 C2 B6 59.5(6)
B3 C2 B6 111.5(8)
B7 C2 B6 59.2(7)
B8 C2 Ir1 127.6(7)
C1 C2 Ir1 114.4(7)
B3 C2 Ir1 116.0(7)
B7 C2 Ir1 126.8(7)
B6 C2 Ir1 117.0(7)
C2 B3 C1 59.1(6)
C2 B3 B8 57.8(7)
C1 B3 B8 103.5(8)
C2 B3 B4 107.3(10)
C1 B3 B4 58.6(7)
B8 B3 B4 107.3(10)
C2 B3 B9 105.1(9)
C1 B3 B9 103.3(10)
B8 B3 B9 59.5(7)
B4 B3 B9 59.4(8)
C1 B4 B9 104.8(9)
C1 B4 B3 59.5(7)
B9 B4 B3 60.6(7)
C1 B4 B10 103.2(10)
B9 B4 B10 58.5(8)
B3 B4 B10 107.1(9)
C1 B4 B5 58.7(7)
B9 B4 B5 105.8(10)
B3 B4 B5 108.2(9)
B10 B4 B5 58.3(8)
C1 B5 B10 103.4(10)
C1 B5 B11 104.8(9)
B10 B5 B11 60.3(8)
C1 B5 B6 58.8(7)
B10 B5 B6 106.8(9)
B11 B5 B6 59.5(7)
C1 B5 B4 57.4(7)
B10 B5 B4 59.8(9)
B11 B5 B4 108.2(10)
B6 B5 B4 106.7(9)
C1 B6 B7 104.9(9)
C1 B6 B11 105.5(9)
B7 B6 B11 60.8(8)
C1 B6 B5 59.2(7)
B7 B6 B5 108.5(9)
B11 B6 B5 60.0(7)
C1 B6 C2 57.7(6)
B7 B6 C2 58.7(7)
B11 B6 C2 106.3(9)
B5 B6 C2 106.2(9)
C2 B7 B6 62.1(7)
C2 B7 B8 58.0(7)
B6 B7 B8 109.1(9)
C2 B7 B12 106.2(10)
B6 B7 B12 109.1(10)
B8 B7 B12 59.6(8)
C2 B7 B11 108.7(9)
B6 B7 B11 60.5(7)
B8 B7 B11 108.2(10)
B12 B7 B11 60.4(9)
C2 B8 B12 108.9(9)
C2 B8 B7 60.3(7)
B12 B8 B7 60.6(8)
C2 B8 B9 107.1(8)
B12 B8 B9 60.7(8)
B7 B8 B9 108.4(10)
C2 B8 B3 59.3(6)
B12 B8 B3 110.2(9)
B7 B8 B3 108.9(9)
B9 B8 B3 60.5(7)
B10 B9 B4 61.5(9)
B10 B9 B8 107.6(10)
B4 B9 B8 108.1(9)
B10 B9 B12 60.9(9)
B4 B9 B12 110.4(11)
B8 B9 B12 59.2(7)
B10 B9 B3 109.0(11)
B4 B9 B3 60.0(8)
B8 B9 B3 60.0(7)
B12 B9 B3 108.5(10)
B9 B10 B5 109.9(11)
B9 B10 B11 109.1(11)
B5 B10 B11 60.3(8)
B9 B10 B12 60.6(8)
B5 B10 B12 108.9(10)
B11 B10 B12 60.0(8)
B9 B10 B4 60.0(9)
B5 B10 B4 61.9(9)
B11 B10 B4 109.8(11)
B12 B10 B4 108.9(11)
B6 B11 B7 58.8(8)
B6 B11 B5 60.5(7)
B7 B11 B5 107.4(9)
B6 B11 B10 106.9(10)
B7 B11 B10 106.6(11)
B5 B11 B10 59.4(8)
B6 B11 B12 107.2(10)
B7 B11 B12 59.7(8)
B5 B11 B12 108.3(10)
B10 B11 B12 60.1(9)
B8 B12 B7 59.7(8)
B8 B12 B9 60.1(8)
B7 B12 B9 107.3(9)
B8 B12 B11 108.0(9)
B7 B12 B11 60.0(8)
B9 B12 B11 107.2(10)
B8 B12 B10 106.5(10)
B7 B12 B10 106.7(10)
B9 B12 B10 58.5(9)
B11 B12 B10 59.9(8)
N1 C3 C1 120.1(10)
N1 C3 S1 124.1(8)
C1 C3 S1 115.8(8)
C5 C4 C9 117.8(11)
C5 C4 N1 120.2(11)
C9 C4 N1 121.6(11)
C6 C5 C4 119.7(13)
C5 C6 C7 122.7(12)
C8 C7 C6 117.4(12)
C9 C8 C7 120.8(14)
C8 C9 C4 121.5(12)
C14 C10 C11 107.9(12)
C14 C10 C15 124.0(14)
C11 C10 C15 127.9(14)
C14 C10 Ir1 69.6(7)
C11 C10 Ir1 70.1(7)
C15 C10 Ir1 129.2(9)
C10 C11 C12 108.8(11)
C10 C11 C16 120.6(13)
C12 C11 C16 130.6(14)
C10 C11 Ir1 72.7(7)
C12 C11 Ir1 71.7(6)
C16 C11 Ir1 123.1(9)
C13 C12 C11 107.6(11)
C13 C12 C17 128.5(12)
C11 C12 C17 123.8(13)
C13 C12 Ir1 69.8(7)
C11 C12 Ir1 69.6(6)
C17 C12 Ir1 126.6(8)
C12 C13 C14 105.4(12)
C12 C13 C18 127.1(13)
C14 C13 C18 126.9(14)
C12 C13 Ir1 72.5(7)
C14 C13 Ir1 69.7(7)
C18 C13 Ir1 128.6(9)
C10 C14 C13 110.1(12)
C10 C14 C19 130.3(15)
C13 C14 C19 119.5(14)
C10 C14 Ir1 73.6(7)
C13 C14 Ir1 70.6(7)
C19 C14 Ir1 124.4(10)
Cl1 C20 Cl2 108.2(11)

loop_
_geom_bond_atom_site_label_1
_geom_bond_atom_site_label_2
_geom_bond_distance
Ir1 C2 2.066(11)
Ir1 C14 2.150(11)
Ir1 C13 2.162(13)
Ir1 C11 2.168(12)
Ir1 C12 2.196(11)
Ir1 C10 2.201(11)
Ir1 S1 2.244(3)
S1 C3 1.804(12)
N1 C3 1.264(13)
N1 C4 1.396(14)
C1 C3 1.467(14)
C1 C2 1.695(13)
C1 B4 1.712(18)
C1 B3 1.727(17)
C1 B6 1.728(16)
C1 B5 1.736(16)
C2 B8 1.684(15)
C2 B3 1.712(16)
C2 B7 1.726(19)
C2 B6 1.785(16)
B3 B8 1.771(17)
B3 B4 1.770(19)
B3 B9 1.781(18)
B4 B9 1.76(2)
B4 B10 1.79(2)
B4 B5 1.82(2)
B5 B10 1.76(2)
B5 B11 1.773(18)
B5 B6 1.783(18)
B6 B7 1.734(17)
B6 B11 1.764(18)
B7 B8 1.75(2)
B7 B12 1.76(2)
B7 B11 1.77(2)
B8 B12 1.746(17)
B8 B9 1.764(19)
B9 B10 1.73(2)
B9 B12 1.77(2)
B10 B11 1.77(2)
B10 B12 1.78(2)
B11 B12 1.78(2)
C4 C5 1.364(16)
C4 C9 1.395(16)
C5 C6 1.350(17)
C6 C7 1.38(2)
C7 C8 1.359(18)
C8 C9 1.345(16)
C10 C14 1.372(18)
C10 C11 1.396(18)
C10 C15 1.559(17)
C11 C12 1.449(17)
C11 C16 1.501(19)
C12 C13 1.408(17)
C12 C17 1.474(18)
C13 C14 1.466(19)
C13 C18 1.476(18)
C14 C19 1.520(19)
C20 Cl1 1.654(17)
C20 Cl2 1.84(2)

loop_
_geom_torsion_atom_site_label_1
_geom_torsion_atom_site_label_2
_geom_torsion_atom_site_label_3
_geom_torsion_atom_site_label_4
_geom_torsion
C3 C1 C2 B8 149.7(9)
B4 C1 C2 B8 5.4(11)
B3 C1 C2 B8 42.2(8)
B6 C1 C2 B8 -102.2(9)
B5 C1 C2 B8 -63.9(11)
C3 C1 C2 B3 107.5(10)
B4 C1 C2 B3 -36.8(9)
B6 C1 C2 B3 -144.4(9)
B5 C1 C2 B3 -106.1(10)
C3 C1 C2 B7 -145.2(9)
B4 C1 C2 B7 70.5(10)
B3 C1 C2 B7 107.3(9)
B6 C1 C2 B7 -37.1(8)
B5 C1 C2 B7 1.2(11)
C3 C1 C2 B6 -108.1(10)
B4 C1 C2 B6 107.6(10)
B3 C1 C2 B6 144.4(9)
B5 C1 C2 B6 38.3(8)
C3 C1 C2 Ir1 0.1(11)
B4 C1 C2 Ir1 -144.2(8)
B3 C1 C2 Ir1 -107.4(8)
B6 C1 C2 Ir1 108.2(8)
B5 C1 C2 Ir1 146.5(8)
B8 C2 B3 C1 -134.4(9)
B7 C2 B3 C1 -97.0(9)
B6 C2 B3 C1 -32.6(8)
Ir1 C2 B3 C1 104.7(8)
C1 C2 B3 B8 134.4(9)
B7 C2 B3 B8 37.4(9)
B6 C2 B3 B8 101.8(9)
Ir1 C2 B3 B8 -120.9(8)
B8 C2 B3 B4 -99.9(10)
C1 C2 B3 B4 34.5(8)
B7 C2 B3 B4 -62.5(11)
B6 C2 B3 B4 1.9(11)
Ir1 C2 B3 B4 139.3(8)
B8 C2 B3 B9 -37.8(9)
C1 C2 B3 B9 96.6(10)
B7 C2 B3 B9 -0.4(12)
B6 C2 B3 B9 64.0(11)
Ir1 C2 B3 B9 -158.6(8)
C3 C1 B3 C2 -105.9(10)
B4 C1 B3 C2 140.7(9)
B6 C1 B3 C2 34.4(9)
B5 C1 B3 C2 102.9(9)
C3 C1 B3 B8 -144.4(9)
C2 C1 B3 B8 -38.5(8)
B4 C1 B3 B8 102.2(10)
B6 C1 B3 B8 -4.1(12)
B5 C1 B3 B8 64.4(10)
C3 C1 B3 B4 113.4(10)
C2 C1 B3 B4 -140.7(9)
B6 C1 B3 B4 -106.3(10)
B5 C1 B3 B4 -37.8(9)
C3 C1 B3 B9 154.3(10)
C2 C1 B3 B9 -99.8(9)
B4 C1 B3 B9 40.8(9)
B6 C1 B3 B9 -65.5(11)
B5 C1 B3 B9 3.0(11)
C3 C1 B4 B9 -147.7(10)
C2 C1 B4 B9 -5.8(12)
B3 C1 B4 B9 -41.8(9)
B6 C1 B4 B9 62.9(12)
B5 C1 B4 B9 99.8(11)
C3 C1 B4 B3 -105.9(11)
C2 C1 B4 B3 36.0(9)
B6 C1 B4 B3 104.7(9)
B5 C1 B4 B3 141.6(9)
C3 C1 B4 B10 151.8(10)
C2 C1 B4 B10 -66.3(11)
B3 C1 B4 B10 -102.3(10)
B6 C1 B4 B10 2.4(12)
B5 C1 B4 B10 39.3(9)
C3 C1 B4 B5 112.5(11)
C2 C1 B4 B5 -105.6(9)
B3 C1 B4 B5 -141.6(9)
B6 C1 B4 B5 -36.9(9)
C2 B3 B4 C1 -34.7(7)
B8 B3 B4 C1 -95.6(9)
B9 B3 B4 C1 -132.3(10)
C2 B3 B4 B9 97.6(10)
C1 B3 B4 B9 132.3(10)
B8 B3 B4 B9 36.8(9)
C2 B3 B4 B10 60.8(11)
C1 B3 B4 B10 95.5(10)
B8 B3 B4 B10 0.0(13)
B9 B3 B4 B10 -36.8(10)
C2 B3 B4 B5 -0.7(12)
C1 B3 B4 B5 34.0(8)
B8 B3 B4 B5 -61.5(11)
B9 B3 B4 B5 -98.3(11)
C3 C1 B5 B10 -152.7(10)
C2 C1 B5 B10 63.0(11)
B4 C1 B5 B10 -40.1(9)
B3 C1 B5 B10 -3.0(12)
B6 C1 B5 B10 101.7(10)
C3 C1 B5 B11 144.9(10)
C2 C1 B5 B11 0.7(12)
B4 C1 B5 B11 -102.4(10)
B3 C1 B5 B11 -65.4(11)
B6 C1 B5 B11 39.4(9)
C3 C1 B5 B6 105.6(11)
C2 C1 B5 B6 -38.7(8)
B4 C1 B5 B6 -141.8(9)
B3 C1 B5 B6 -104.7(9)
C3 C1 B5 B4 -112.7(11)
C2 C1 B5 B4 103.1(9)
B3 C1 B5 B4 37.1(9)
B6 C1 B5 B4 141.8(9)
B9 B4 B5 C1 -98.0(9)
B3 B4 B5 C1 -34.3(8)
B10 B4 B5 C1 -133.6(9)
C1 B4 B5 B10 133.6(9)
B9 B4 B5 B10 35.6(9)
B3 B4 B5 B10 99.3(10)
C1 B4 B5 B11 96.2(9)
B9 B4 B5 B11 -1.8(12)
B3 B4 B5 B11 61.9(12)
B10 B4 B5 B11 -37.4(9)
C1 B4 B5 B6 33.6(8)
B9 B4 B5 B6 -64.4(11)
B3 B4 B5 B6 -0.8(12)
B10 B4 B5 B6 -100.0(10)
C3 C1 B6 B7 143.6(10)
C2 C1 B6 B7 36.6(8)
B4 C1 B6 B7 -65.4(11)
B3 C1 B6 B7 3.2(12)
B5 C1 B6 B7 -103.0(10)
C3 C1 B6 B11 -153.2(10)
C2 C1 B6 B11 99.8(9)
B4 C1 B6 B11 -2.2(12)
B3 C1 B6 B11 66.4(11)
B5 C1 B6 B11 -39.8(9)
C3 C1 B6 B5 -113.4(10)
C2 C1 B6 B5 139.5(9)
B4 C1 B6 B5 37.6(9)
B3 C1 B6 B5 106.2(10)
C3 C1 B6 C2 107.0(10)
B4 C1 B6 C2 -101.9(9)
B3 C1 B6 C2 -33.3(8)
B5 C1 B6 C2 -139.5(9)
B10 B5 B6 C1 -95.8(10)
B11 B5 B6 C1 -134.6(10)
B4 B5 B6 C1 -33.0(8)
C1 B5 B6 B7 96.6(10)
B10 B5 B6 B7 0.9(13)
B11 B5 B6 B7 -38.0(10)
B4 B5 B6 B7 63.6(11)
C1 B5 B6 B11 134.6(10)
B10 B5 B6 B11 38.9(10)
B4 B5 B6 B11 101.6(10)
C1 B5 B6 C2 34.8(7)
B10 B5 B6 C2 -60.9(11)
B11 B5 B6 C2 -99.8(10)
B4 B5 B6 C2 1.8(11)
B8 C2 B6 C1 100.8(9)
B3 C2 B6 C1 33.1(8)
B7 C2 B6 C1 137.6(9)
Ir1 C2 B6 C1 -103.7(8)
B8 C2 B6 B7 -36.9(9)
C1 C2 B6 B7 -137.6(10)
B3 C2 B6 B7 -104.5(10)
Ir1 C2 B6 B7 118.6(9)
B8 C2 B6 B11 2.5(11)
C1 C2 B6 B11 -98.3(10)
B3 C2 B6 B11 -65.2(11)
B7 C2 B6 B11 39.4(9)
Ir1 C2 B6 B11 158.0(7)
B8 C2 B6 B5 65.3(10)
C1 C2 B6 B5 -35.5(8)
B3 C2 B6 B5 -2.4(11)
B7 C2 B6 B5 102.1(10)
Ir1 C2 B6 B5 -139.3(7)
B8 C2 B7 B6 140.1(9)
C1 C2 B7 B6 37.3(8)
B3 C2 B7 B6 102.2(10)
Ir1 C2 B7 B6 -102.4(9)
C1 C2 B7 B8 -102.8(9)
B3 C2 B7 B8 -37.9(9)
B6 C2 B7 B8 -140.1(9)
Ir1 C2 B7 B8 117.6(9)
B8 C2 B7 B12 36.7(8)
C1 C2 B7 B12 -66.1(10)
B3 C2 B7 B12 -1.2(12)
B6 C2 B7 B12 -103.4(10)
Ir1 C2 B7 B12 154.2(8)
B8 C2 B7 B11 100.2(11)
C1 C2 B7 B11 -2.6(12)
B3 C2 B7 B11 62.3(12)
B6 C2 B7 B11 -39.8(9)
Ir1 C2 B7 B11 -142.2(9)
C1 B6 B7 C2 -36.1(8)
B11 B6 B7 C2 -135.8(10)
B5 B6 B7 C2 -98.1(9)
C1 B6 B7 B8 -0.9(13)
B11 B6 B7 B8 -100.6(11)
B5 B6 B7 B8 -62.9(12)
C2 B6 B7 B8 35.2(9)
C1 B6 B7 B12 62.6(12)
B11 B6 B7 B12 -37.1(10)
B5 B6 B7 B12 0.6(13)
C2 B6 B7 B12 98.7(10)
C1 B6 B7 B11 99.7(10)
B5 B6 B7 B11 37.7(9)
C2 B6 B7 B11 135.8(10)
C1 C2 B8 B12 61.5(11)
B3 C2 B8 B12 102.8(10)
B7 C2 B8 B12 -37.7(9)
B6 C2 B8 B12 -1.9(12)
Ir1 C2 B8 B12 -154.1(8)
C1 C2 B8 B7 99.2(9)
B3 C2 B8 B7 140.5(10)
B6 C2 B8 B7 35.8(9)
Ir1 C2 B8 B7 -116.3(10)
C1 C2 B8 B9 -2.6(12)
B3 C2 B8 B9 38.7(9)
B7 C2 B8 B9 -101.8(10)
B6 C2 B8 B9 -66.0(11)
Ir1 C2 B8 B9 141.8(9)
C1 C2 B8 B3 -41.3(8)
B7 C2 B8 B3 -140.5(10)
B6 C2 B8 B3 -104.7(9)
Ir1 C2 B8 B3 103.2(10)
B6 B7 B8 C2 -36.9(9)
B12 B7 B8 C2 -138.4(9)
B11 B7 B8 C2 -101.1(9)
C2 B7 B8 B12 138.4(9)
B6 B7 B8 B12 101.5(11)
B11 B7 B8 B12 37.3(9)
C2 B7 B8 B9 99.6(9)
B6 B7 B8 B9 62.7(12)
B12 B7 B8 B9 -38.8(9)
B11 B7 B8 B9 -1.5(12)
C2 B7 B8 B3 35.3(8)
B6 B7 B8 B3 -1.6(13)
B12 B7 B8 B3 -103.0(10)
B11 B7 B8 B3 -65.7(12)
C1 B3 B8 C2 39.1(8)
B4 B3 B8 C2 100.0(10)
B9 B3 B8 C2 136.7(10)
C2 B3 B8 B12 -100.5(10)
C1 B3 B8 B12 -61.4(11)
B4 B3 B8 B12 -0.5(12)
B9 B3 B8 B12 36.2(10)
C2 B3 B8 B7 -35.8(9)
C1 B3 B8 B7 3.3(12)
B4 B3 B8 B7 64.2(12)
B9 B3 B8 B7 100.9(11)
C2 B3 B8 B9 -136.7(10)
C1 B3 B8 B9 -97.6(10)
B4 B3 B8 B9 -36.7(9)
C1 B4 B9 B10 -96.6(11)
B3 B4 B9 B10 -137.8(11)
B5 B4 B9 B10 -35.5(9)
C1 B4 B9 B8 4.0(13)
B3 B4 B9 B8 -37.2(9)
B10 B4 B9 B8 100.7(11)
B5 B4 B9 B8 65.2(12)
C1 B4 B9 B12 -59.0(12)
B3 B4 B9 B12 -100.2(10)
B10 B4 B9 B12 37.7(10)
B5 B4 B9 B12 2.1(12)
C1 B4 B9 B3 41.2(9)
B10 B4 B9 B3 137.8(11)
B5 B4 B9 B3 102.3(10)
C2 B8 B9 B10 64.0(12)
B12 B8 B9 B10 -38.4(10)
B7 B8 B9 B10 0.3(12)
B3 B8 B9 B10 102.1(11)
C2 B8 B9 B4 -0.9(13)
B12 B8 B9 B4 -103.4(11)
B7 B8 B9 B4 -64.6(12)
B3 B8 B9 B4 37.2(10)
C2 B8 B9 B12 102.4(10)
B7 B8 B9 B12 38.7(9)
B3 B8 B9 B12 140.5(10)
C2 B8 B9 B3 -38.1(9)
B12 B8 B9 B3 -140.5(10)
B7 B8 B9 B3 -101.8(10)
C2 B3 B9 B10 -62.9(12)
C1 B3 B9 B10 -1.8(12)
B8 B3 B9 B10 -99.9(11)
B4 B3 B9 B10 38.6(10)
C2 B3 B9 B4 -101.5(10)
C1 B3 B9 B4 -40.4(8)
B8 B3 B9 B4 -138.5(10)
C2 B3 B9 B8 37.0(8)
C1 B3 B9 B8 98.1(9)
B4 B3 B9 B8 138.5(10)
C2 B3 B9 B12 1.8(13)
C1 B3 B9 B12 62.9(11)
B8 B3 B9 B12 -35.1(9)
B4 B3 B9 B12 103.3(11)
B4 B9 B10 B5 38.0(10)
B8 B9 B10 B5 -63.4(13)
B12 B9 B10 B5 -101.0(11)
B3 B9 B10 B5 0.1(14)
B4 B9 B10 B11 102.4(11)
B8 B9 B10 B11 0.9(14)
B12 B9 B10 B11 -36.7(9)
B3 B9 B10 B11 64.4(13)
B4 B9 B10 B12 139.0(10)
B8 B9 B10 B12 37.6(9)
B3 B9 B10 B12 101.1(11)
B8 B9 B10 B4 -101.4(10)
B12 B9 B10 B4 -139.0(10)
B3 B9 B10 B4 -37.9(9)
C1 B5 B10 B9 1.7(13)
B11 B5 B10 B9 101.2(11)
B6 B5 B10 B9 62.7(13)
B4 B5 B10 B9 -37.2(10)
C1 B5 B10 B11 -99.5(10)
B6 B5 B10 B11 -38.5(9)
B4 B5 B10 B11 -138.4(10)
C1 B5 B10 B12 -63.0(12)
B11 B5 B10 B12 36.5(10)
B6 B5 B10 B12 -2.0(14)
B4 B5 B10 B12 -101.9(12)
C1 B5 B10 B4 38.9(8)
B11 B5 B10 B4 138.4(10)
B6 B5 B10 B4 99.9(10)
C1 B4 B10 B9 99.4(10)
B3 B4 B10 B9 37.7(9)
B5 B4 B10 B9 138.9(10)
C1 B4 B10 B5 -39.5(8)
B9 B4 B10 B5 -138.9(10)
B3 B4 B10 B5 -101.2(10)
C1 B4 B10 B11 -1.7(13)
B9 B4 B10 B11 -101.2(11)
B3 B4 B10 B11 -63.4(13)
B5 B4 B10 B11 37.8(9)
C1 B4 B10 B12 62.3(12)
B9 B4 B10 B12 -37.1(10)
B3 B4 B10 B12 0.6(14)
B5 B4 B10 B12 101.8(11)
C1 B6 B11 B7 -98.6(10)
B5 B6 B11 B7 -138.0(10)
C2 B6 B11 B7 -38.4(9)
C1 B6 B11 B5 39.4(8)
B7 B6 B11 B5 138.0(10)
C2 B6 B11 B5 99.6(9)
C1 B6 B11 B10 0.9(12)
B7 B6 B11 B10 99.5(11)
B5 B6 B11 B10 -38.5(9)
C2 B6 B11 B10 61.1(11)
C1 B6 B11 B12 -62.3(11)
B7 B6 B11 B12 36.3(9)
B5 B6 B11 B12 -101.7(11)
C2 B6 B11 B12 -2.1(12)
C2 B7 B11 B6 40.6(9)
B8 B7 B11 B6 102.1(10)
B12 B7 B11 B6 139.0(10)
C2 B7 B11 B5 3.0(13)
B6 B7 B11 B5 -37.6(9)
B8 B7 B11 B5 64.5(12)
B12 B7 B11 B5 101.4(11)
C2 B7 B11 B10 -59.4(12)
B6 B7 B11 B10 -100.0(10)
B8 B7 B11 B10 2.0(13)
B12 B7 B11 B10 39.0(10)
C2 B7 B11 B12 -98.4(10)
B6 B7 B11 B12 -139.0(10)
B8 B7 B11 B12 -37.0(9)
C1 B5 B11 B6 -39.0(8)
B10 B5 B11 B6 -136.2(11)
B4 B5 B11 B6 -99.1(10)
C1 B5 B11 B7 -2.2(12)
B10 B5 B11 B7 -99.4(12)
B6 B5 B11 B7 36.8(9)
B4 B5 B11 B7 -62.3(12)
C1 B5 B11 B10 97.2(10)
B6 B5 B11 B10 136.2(11)
B4 B5 B11 B10 37.2(10)
C1 B5 B11 B12 60.8(11)
B10 B5 B11 B12 -36.4(10)
B6 B5 B11 B12 99.8(10)
B4 B5 B11 B12 0.7(12)
B9 B10 B11 B6 -63.5(13)
B5 B10 B11 B6 39.0(9)
B12 B10 B11 B6 -100.5(10)
B4 B10 B11 B6 0.5(14)
B9 B10 B11 B7 -1.8(14)
B5 B10 B11 B7 100.7(10)
B12 B10 B11 B7 -38.8(9)
B4 B10 B11 B7 62.2(12)
B9 B10 B11 B5 -102.5(12)
B12 B10 B11 B5 -139.5(11)
B4 B10 B11 B5 -38.5(10)
B9 B10 B11 B12 37.0(9)
B5 B10 B11 B12 139.5(10)
B4 B10 B11 B12 101.0(11)
C2 B8 B12 B7 37.6(9)
B9 B8 B12 B7 137.0(10)
B3 B8 B12 B7 100.9(10)
C2 B8 B12 B9 -99.4(10)
B7 B8 B12 B9 -137.0(10)
B3 B8 B12 B9 -36.1(9)
C2 B8 B12 B11 0.6(13)
B7 B8 B12 B11 -37.1(9)
B9 B8 B12 B11 100.0(11)
B3 B8 B12 B11 63.9(12)
C2 B8 B12 B10 -62.4(12)
B7 B8 B12 B10 -100.0(11)
B9 B8 B12 B10 37.0(9)
B3 B8 B12 B10 0.9(13)
C2 B7 B12 B8 -35.9(8)
B6 B7 B12 B8 -101.4(10)
B11 B7 B12 B8 -138.5(10)
C2 B7 B12 B9 2.3(12)
B6 B7 B12 B9 -63.2(13)
B8 B7 B12 B9 38.3(9)
B11 B7 B12 B9 -100.3(11)
C2 B7 B12 B11 102.6(9)
B6 B7 B12 B11 37.1(9)
B8 B7 B12 B11 138.5(10)
C2 B7 B12 B10 63.7(12)
B6 B7 B12 B10 -1.8(14)
B8 B7 B12 B10 99.7(10)
B11 B7 B12 B10 -38.9(10)
B10 B9 B12 B8 137.4(10)
B4 B9 B12 B8 99.5(10)
B3 B9 B12 B8 35.5(9)
B10 B9 B12 B7 99.3(11)
B4 B9 B12 B7 61.4(12)
B8 B9 B12 B7 -38.1(9)
B3 B9 B12 B7 -2.6(13)
B10 B9 B12 B11 36.2(10)
B4 B9 B12 B11 -1.7(13)
B8 B9 B12 B11 -101.2(10)
B3 B9 B12 B11 -65.7(12)
B4 B9 B12 B10 -37.9(10)
B8 B9 B12 B10 -137.4(10)
B3 B9 B12 B10 -101.9(12)
B6 B11 B12 B8 1.0(13)
B7 B11 B12 B8 37.0(9)
B5 B11 B12 B8 -62.9(12)
B10 B11 B12 B8 -99.0(11)
B6 B11 B12 B7 -35.9(9)
B5 B11 B12 B7 -99.8(10)
B10 B11 B12 B7 -136.0(11)
B6 B11 B12 B9 64.4(12)
B7 B11 B12 B9 100.4(10)
B5 B11 B12 B9 0.6(13)
B10 B11 B12 B9 -35.6(10)
B6 B11 B12 B10 100.0(11)
B7 B11 B12 B10 136.0(11)
B5 B11 B12 B10 36.1(10)
B9 B10 B12 B8 -37.8(9)
B5 B10 B12 B8 64.9(13)
B11 B10 B12 B8 101.5(11)
B4 B10 B12 B8 -0.9(14)
B9 B10 B12 B7 -100.4(10)
B5 B10 B12 B7 2.3(14)
B11 B10 B12 B7 38.9(10)
B4 B10 B12 B7 -63.5(13)
B5 B10 B12 B9 102.7(12)
B11 B10 B12 B9 139.3(10)
B4 B10 B12 B9 36.9(10)
B9 B10 B12 B11 -139.3(10)
B5 B10 B12 B11 -36.6(10)
B4 B10 B12 B11 -102.5(11)
C4 N1 C3 C1 -175.3(10)
C4 N1 C3 S1 4.2(16)
C2 C1 C3 N1 179.3(9)
B4 C1 C3 N1 -40.6(15)
B3 C1 C3 N1 -112.8(11)
B6 C1 C3 N1 108.2(12)
B5 C1 C3 N1 36.2(15)
C2 C1 C3 S1 -0.2(12)
B4 C1 C3 S1 139.9(9)
B3 C1 C3 S1 67.7(11)
B6 C1 C3 S1 -71.3(11)
B5 C1 C3 S1 -143.3(8)
Ir1 S1 C3 N1 -179.2(9)
Ir1 S1 C3 C1 0.3(9)
C3 N1 C4 C5 -116.0(13)
C3 N1 C4 C9 71.6(15)
C9 C4 C5 C6 -3.0(18)
N1 C4 C5 C6 -175.7(11)
C4 C5 C6 C7 2(2)
C5 C6 C7 C8 1(2)
C6 C7 C8 C9 -3(2)
C7 C8 C9 C4 2(2)
C5 C4 C9 C8 1(2)
N1 C4 C9 C8 173.6(12)
C14 C10 C11 C12 3.4(13)
C15 C10 C11 C12 -172.3(11)
Ir1 C10 C11 C12 63.0(8)
C14 C10 C11 C16 -178.3(11)
C15 C10 C11 C16 5.9(19)
Ir1 C10 C11 C16 -118.7(11)
C14 C10 C11 Ir1 -59.6(8)
C15 C10 C11 Ir1 124.7(12)
C10 C11 C12 C13 -3.9(13)
C16 C11 C12 C13 178.0(12)
Ir1 C11 C12 C13 59.7(8)
C10 C11 C12 C17 175.3(11)
C16 C11 C12 C17 -3(2)
Ir1 C11 C12 C17 -121.1(11)
C10 C11 C12 Ir1 -63.6(8)
C16 C11 C12 Ir1 118.3(13)
C11 C12 C13 C14 2.8(13)
C17 C12 C13 C14 -176.4(11)
Ir1 C12 C13 C14 62.3(8)
C11 C12 C13 C18 174.9(12)
C17 C12 C13 C18 -4(2)
Ir1 C12 C13 C18 -125.6(13)
C11 C12 C13 Ir1 -59.5(8)
C17 C12 C13 Ir1 121.3(12)
C11 C10 C14 C13 -1.7(14)
C15 C10 C14 C13 174.3(11)
Ir1 C10 C14 C13 -61.5(8)
C11 C10 C14 C19 -178.6(13)
C15 C10 C14 C19 -3(2)
Ir1 C10 C14 C19 121.6(15)
C11 C10 C14 Ir1 59.9(8)
C15 C10 C14 Ir1 -124.2(12)
C12 C13 C14 C10 -0.7(14)
C18 C13 C14 C10 -172.9(12)
Ir1 C13 C14 C10 63.4(8)
C12 C13 C14 C19 176.5(11)
C18 C13 C14 C19 4(2)
Ir1 C13 C14 C19 -119.3(12)
C12 C13 C14 Ir1 -64.2(8)
C18 C13 C14 Ir1 123.7(13)
